data_7132981
loop_
_publ_author_name
'Zeng, Xiangdi'
'Li, Jiangnan'
'He, Meng'
'Lu, Wanpeng'
'Crawshaw, Danielle'
'Guo, Lixia'
'Ma, Yujie'
'Kippax-Jones, Meredydd'
'Cheng, Yongqiang'
'Manuel, Pascal'
'Rudi&#x107;, Svemir'
'Frogley, Mark D.'
'Schr&#xf6;der, Martin'
'Yang, Sihai'

_publ_section_title
;
 High adsorption of ammonia in a titanium-based metal-organic framework.
;
_journal_issue 46
_journal_name_full 'Chemical communications (Cambridge, England)'
_journal_page_first 5912
_journal_page_last 5915
_journal_paper_doi 10.1039/d4cc01449a
_journal_volume 60
_journal_year 2024
_chemical_formula_moiety 'C8 H3 O5 Ti'
_chemical_formula_sum 'C8 H3 O5 Ti'
_chemical_formula_weight 226.97
_chemical_name_mineral MFM-300Ti-desolvated
_space_group_crystal_system tetragonal
_space_group_IT_number 98
_space_group_name_Hall 'I 4bw 2bw'
_space_group_name_H-M_alt 'I 41 2 2'
_symmetry_space_group_name_Hall 'I 4bw 2bw'
_symmetry_space_group_name_H-M 'I 41 2 2'
_audit_update_record
;
2023-09-21 deposited with the CCDC.	2024-04-26 downloaded from the CCDC.
;
_cell_angle_alpha 90
_cell_angle_beta 90
_cell_angle_gamma 90
_cell_formula_units_Z 8
_cell_length_a 15.1203(4)
_cell_length_b 15.1203(4)
_cell_length_c 11.9863(3)
_cell_measurement_temperature 10
_cell_volume 2740.35(12)
_computing_structure_refinement TOPAS
_diffrn_ambient_temperature 10
_diffrn_detector '1520 pixellated 3He tubes'
_diffrn_measurement_device_type 'ISIS WISH diffractometer'
_diffrn_radiation_probe neutron
_diffrn_radiation_type neutron
_diffrn_source 'ISIS TS2'
_diffrn_source_target Tungsten
_diffrn_source_type 'ISIS WISH diffractometer'
_exptl_crystal_density_diffrn 1.10030
_pd_char_colour 'white powder'
_pd_instr_dist_spec/detc 2200
_pd_instr_dist_src/spec 40000
_pd_instr_location
; 
WISH is situated on E8 of the second target station of the ISIS neutron source,
located at the Rutherford Appleton Laboratory, Didcot, UK.
;
_pd_meas_2theta_fixed 10-170
_pd_meas_scan_method tof
_pd_proc_ls_background_function Chebyshev
_pd_proc_ls_profile_function pseudo-Voigt
_pd_proc_ls_prof_R_factor 1.425
_pd_proc_ls_prof_wR_expected 0.514
_pd_proc_ls_prof_wR_factor 1.839
_pd_spec_mounting
;                                       
ISIS vanadium sample can equipped with gas handling equipment 
and cartridge heaters, sealed with compressed indium wire.
;
_pd_spec_mount_mode transmission
_pd_spec_shape cylinder
_pd_spec_size_axial '65 mm'
_pd_spec_size_thick '8 mm'
_refine_ls_extinction_method none
_refine_ls_goodness_of_fit_all 3.581
_refine_ls_hydrogen_treatment mixed
_refine_ls_matrix_type fullcycle
_refine_ls_number_parameters 170
_refine_ls_R_factor_all 0.36239
_refine_ls_shift/su_max 0.0333
_refine_ls_structure_factor_coef Inet
_refine_ls_weighting_scheme sigma
_cod_data_source_file d4cc01449a2.cif
_cod_data_source_block MFM300Ti_desol
_cod_depositor_comments 'Adding full bibliography for 7132981--7132983.cif.'
_cod_original_cell_volume 2740.33(17)
_cod_original_sg_symbol_H-M I4122
_cod_original_formula_sum 'C8 H3 O5 Ti	'
_cod_database_code 7132981

loop_
_symmetry_equiv_pos_as_xyz
'x, y, z '
'-x+1/2, y, -z-1/4 '
'-y, -x, -z '
'-y, x+1/2, z+1/4 '
'y+1/2, -x, z-1/4 '
'y+1/2, x+1/2, -z+1/2 '
'x, -y+1/2, -z+1/4 '
'-x+1/2, -y+1/2, z+1/2 '
'x+1/2, y+1/2, z+1/2 '
'-x, y+1/2, -z+1/4 '
'-y+1/2, -x+1/2, -z+1/2 '
'-y+1/2, x, z-1/4 '
'y, -x+1/2, z+1/4 '
'y, x, -z '
'x+1/2, -y, -z-1/4 '
'-x, -y, z '

loop_
_atom_site_label
_atom_site_type_symbol
_atom_site_symmetry_multiplicity
_atom_site_fract_x
_atom_site_fract_y
_atom_site_fract_z
_atom_site_occupancy
_atom_site_B_iso_or_equiv
Ti Ti 8 0.6968(2) 0.3032(2) 0.5 1 1.60(16)
O1 O 8 0.74212(17) 0.25 0.625 1 0.98(5)
O2 O 16 0.6178(3) 0.3765(3) 0.6064(2) 1 0.98(5)
O3 O 16 0.6032(3) 0.2890(2) 0.7571(3) 1 0.98(5)
C1 C 16 0.5903(2) 0.36112(17) 0.70484(18) 1 1.15(3)
C2 C 16 0.54079(7) 0.43068(6) 0.76148(15) 1 1.15(3)
C3 C 8 0.5 0.5 0.70290(18) 1 1.15(3)
C4 C 16 0.54079(7) 0.43068(6) 0.87864(10) 1 1.15(3)
C5 C 8 0.5 0.5 0.93722(9) 1 1.15(3)
H3 H 8 0.5 0.5 0.6153(3) 1 1.38(4)
H4 H 16 0.57129(14) 0.37884(17) 0.92244(16) 1 1.38(4)

loop_
_geom_angle_atom_site_label_1
_geom_angle_atom_site_label_2
_geom_angle_atom_site_label_3
_geom_angle
_geom_angle_site_symmetry_1
_geom_angle_site_symmetry_2
_geom_angle_site_symmetry_3
O3 Ti O1 90.90(14) 7_556 1_555 3_666
O3 Ti O1 90.90(14) 5_565 1_555 1_555
O2 Ti O1 163.1(2) 1_555 1_555 3_666
O2 Ti O1 163.1(2) 3_666 1_555 1_555
C1 Ti O2 107.48(12) 7_556 1_555 3_666
C1 Ti O2 91.29(19) 7_556 1_555 1_555
C1 Ti O3 162.78(19) 7_556 1_555 5_565
C1 Ti O1 94.21(12) 7_556 1_555 3_666
C1 Ti O2 91.29(19) 5_565 1_555 3_666
C1 Ti O2 107.48(12) 5_565 1_555 1_555
C1 Ti O3 162.78(19) 5_565 1_555 7_556
C1 Ti O1 94.21(12) 5_565 1_555 1_555
C1 Ti O2 92.68(17) 1_555 1_555 3_666
C1 Ti O3 97.49(13) 1_555 1_555 5_565
C1 Ti O1 172.86(8) 1_555 1_555 3_666
C1 Ti O2 92.68(17) 3_666 1_555 1_555
C1 Ti O3 97.49(13) 3_666 1_555 7_556
C1 Ti O1 172.86(8) 3_666 1_555 1_555
O2 O1 Ti 96.82(11) 1_555 1_555 4_645
O2 O1 Ti 96.82(11) 7_556 1_555 1_555
O3 O1 Ti 95.35(15) 1_555 1_555 1_555
O3 O1 Ti 95.35(15) 7_556 1_555 4_645
O3 O1 O2 143.48(12) 6_546 1_555 1_555
O3 O1 Ti 151.42(12) 6_546 1_555 1_555
O3 O1 O2 143.48(12) 5_565 1_555 7_556
O3 O1 Ti 151.42(12) 5_565 1_555 4_645
C1 O1 O3 119.30(10) 1_555 1_555 6_546
C1 O1 O3 119.30(9) 7_556 1_555 5_565
Ti O2 C1 131.5(2) 1_555 1_555 1_555
O3 O2 Ti 103.66(15) 1_555 1_555 1_555
C2 O2 Ti 164.50(17) 1_555 1_555 1_555
H3 O2 O3 108.91(7) 1_555 1_555 1_555
H3 O2 Ti 144.21(15) 1_555 1_555 1_555
O1 O2 H3 172.81(12) 1_555 1_555 1_555
O1 O2 C2 122.01(10) 1_555 1_555 1_555
O1 O2 C1 91.23(15) 1_555 1_555 1_555
C3 O2 O1 151.08(9) 1_555 1_555 1_555
C3 O2 Ti 165.81(14) 1_555 1_555 1_555
O3 O2 C3 136.40(11) 7_556 1_555 1_555
O3 O2 H3 126.83(11) 7_556 1_555 1_555
O3 O2 C2 130.22(15) 7_556 1_555 1_555
O3 O2 C1 104.83(19) 7_556 1_555 1_555
O3 O2 C3 131.9(2) 5_565 1_555 1_555
O3 O2 H3 124.2(2) 5_565 1_555 1_555
O3 O2 C2 137.9(2) 5_565 1_555 1_555
O3 O2 C1 134.43(16) 5_565 1_555 1_555
Ti O3 C1 133.5(2) 4_645 1_555 1_555
O2 O3 Ti 107.92(16) 1_555 1_555 4_645
C2 O3 Ti 158.3(2) 1_555 1_555 4_645
H4 O3 O2 110.02(8) 1_555 1_555 1_555
H4 O3 Ti 124.27(16) 1_555 1_555 4_645
O1 O3 H4 138.53(15) 1_555 1_555 1_555
O1 O3 C2 121.80(13) 1_555 1_555 1_555
O1 O3 C1 91.01(16) 1_555 1_555 1_555
O1 O3 C2 123.66(15) 4_645 1_555 1_555
O1 O3 O2 119.27(11) 4_645 1_555 1_555
O1 O3 C1 127.04(14) 4_645 1_555 1_555
C4 O3 O1 101.92(12) 1_555 1_555 4_645
C4 O3 O1 138.30(14) 1_555 1_555 1_555
C4 O3 O2 90.04(5) 1_555 1_555 1_555
C4 O3 Ti 144.16(17) 1_555 1_555 4_645
O2 O3 C4 163.49(12) 7_556 1_555 1_555
O2 O3 H4 152.37(14) 7_556 1_555 1_555
O2 O3 C2 147.51(12) 7_556 1_555 1_555
O2 O3 C1 121.90(18) 7_556 1_555 1_555
O2 O3 C4 121.28(15) 4_645 1_555 1_555
O2 O3 H4 100.72(14) 4_645 1_555 1_555
O2 O3 C2 149.4(2) 4_645 1_555 1_555
O2 O3 C1 174.24(18) 4_645 1_555 1_555
O2 C1 O3 124.2(3) 1_555 1_555 1_555
C2 C1 O2 117.88(14) 1_555 1_555 1_555
C2 C1 O3 117.88(14) 1_555 1_555 1_555
C4 C1 O2 144.05(13) 1_555 1_555 1_555
C3 C1 O2 90.94(14) 1_555 1_555 1_555
C3 C1 O3 143.75(13) 1_555 1_555 1_555
H4 C1 O2 159.05(9) 1_555 1_555 1_555
H3 C1 H4 104.87(14) 1_555 1_555 1_555
H3 C1 O3 158.57(10) 1_555 1_555 1_555
O1 C1 H3 133.55(9) 1_555 1_555 1_555
O1 C1 H4 117.09(8) 1_555 1_555 1_555
O1 C1 C3 152.03(10) 1_555 1_555 1_555
O1 C1 C4 138.15(8) 1_555 1_555 1_555
O1 C1 C2 160.84(15) 1_555 1_555 1_555
Ti C1 H3 167.16(9) 4_645 1_555 1_555
Ti C1 C3 170.17(7) 4_645 1_555 1_555
Ti C1 C4 111.39(6) 4_645 1_555 1_555
Ti C1 C2 141.82(7) 4_645 1_555 1_555
Ti C1 O2 98.20(16) 4_645 1_555 1_555
Ti C1 H3 99.68(10) 1_555 1_555 1_555
Ti C1 H4 151.47(11) 1_555 1_555 1_555
Ti C1 C3 121.25(8) 1_555 1_555 1_555
Ti C1 C4 164.64(12) 1_555 1_555 1_555
Ti C1 C2 148.09(11) 1_555 1_555 1_555
Ti C1 O3 93.93(17) 1_555 1_555 1_555
C1 C2 C4 117.74(4) 1_555 1_555 1_555
C1 C2 C3 122.07(4) 1_555 1_555 1_555
H3 C2 C1 96.92(6) 1_555 1_555 1_555
H3 C2 C4 145.23(5) 1_555 1_555 1_555
H4 C2 H3 170.47(9) 1_555 1_555 1_555
H4 C2 C1 92.59(6) 1_555 1_555 1_555
H4 C2 C3 145.23(5) 1_555 1_555 1_555
O3 C2 H3 123.21(9) 1_555 1_555 1_555
O3 C2 C4 91.29(8) 1_555 1_555 1_555
O3 C2 C3 148.06(8) 1_555 1_555 1_555
O2 C2 H4 118.83(9) 1_555 1_555 1_555
O2 C2 C4 142.56(7) 1_555 1_555 1_555
O2 C2 C3 94.73(8) 1_555 1_555 1_555
C5 C2 O2 164.66(9) 1_555 1_555 1_555
C5 C2 O3 121.06(8) 1_555 1_555 1_555
C5 C2 H3 115.23(5) 1_555 1_555 1_555
C5 C2 C1 147.56(4) 1_555 1_555 1_555
C5 C2 C3 90.000(3) 1_555 1_555 1_555
C4 C2 O2 151.21(9) 16_665 1_555 1_555
C4 C2 O3 150.59(8) 16_665 1_555 1_555
C4 C2 C1 175.10(8) 16_665 1_555 1_555
C1 C3 C4 119.43(3) 1_555 1_555 16_665
C1 C3 C2 149.37(3) 1_555 1_555 16_665
C1 C3 H3 90.53(3) 1_555 1_555 1_555
C1 C3 C4 119.43(3) 16_665 1_555 1_555
C1 C3 C2 149.37(3) 16_665 1_555 1_555
C1 C3 H3 90.53(3) 16_665 1_555 1_555
O2 C3 C5 114.15(5) 16_665 1_555 1_555
O2 C3 C1 154.24(7) 16_665 1_555 1_555
O2 C3 C4 142.99(5) 16_665 1_555 1_555
O2 C3 C2 166.90(8) 16_665 1_555 1_555
O2 C3 C5 114.15(5) 1_555 1_555 1_555
O2 C3 C1 154.24(7) 1_555 1_555 16_665
O2 C3 C4 142.99(5) 1_555 1_555 16_665
O2 C3 C2 166.90(8) 1_555 1_555 16_665
C3 C4 C5 90.000(3) 1_555 1_555 1_555
C1 C4 C5 151.58(3) 1_555 1_555 1_555
C5 C4 C1 176.15(5) 3_667 1_555 1_555
C5 C4 C3 121.14(3) 3_667 1_555 1_555
C5 C4 C2 151.14(3) 3_667 1_555 1_555
H4 C4 C1 127.87(8) 3_667 1_555 1_555
H4 C4 C3 153.06(8) 3_667 1_555 1_555
H4 C4 C2 152.99(7) 3_667 1_555 1_555
O3 C4 H4 107.86(8) 1_555 1_555 3_667
O3 C4 C5 150.42(6) 1_555 1_555 3_667
O3 C4 C5 173.94(7) 1_555 1_555 1_555
C2 C4 O3 117.78(5) 16_665 1_555 1_555
C2 C4 H4 130.78(8) 16_665 1_555 3_667
C2 C4 C5 91.14(3) 16_665 1_555 3_667
C2 C4 C1 91.69(3) 16_665 1_555 1_555
H4 C5 C4 145.23(5) 1_555 1_555 16_665
H4 C5 C4 145.23(5) 16_665 1_555 1_555
C2 C5 H4 115.23(5) 16_665 1_555 1_555
C2 C5 H4 115.23(5) 1_555 1_555 16_665
C4 C5 C2 165.80(5) 14_557 1_555 1_555
C4 C5 C2 123.20(3) 14_557 1_555 16_665
C4 C5 H4 119.55(6) 14_557 1_555 1_555
C4 C5 C2 123.20(3) 3_667 1_555 1_555
C4 C5 C2 165.80(5) 3_667 1_555 16_665
C4 C5 H4 119.55(6) 3_667 1_555 16_665
H4 C5 C2 151.66(7) 14_557 1_555 1_555
H4 C5 C2 101.23(7) 14_557 1_555 16_665
H4 C5 C4 154.68(9) 14_557 1_555 1_555
H4 C5 C2 101.23(7) 3_667 1_555 1_555
H4 C5 C2 151.66(7) 3_667 1_555 16_665
H4 C5 C4 154.68(9) 3_667 1_555 16_665
C3 C5 H4 128.36(7) 1_555 1_555 3_667
C3 C5 H4 128.36(7) 1_555 1_555 14_557
C3 C5 C4 151.14(3) 1_555 1_555 3_667
C3 C5 C4 151.14(3) 1_555 1_555 14_557

loop_
_geom_bond_atom_site_label_1
_geom_bond_atom_site_label_2
_geom_bond_distance
_geom_bond_site_symmetry_1
_geom_bond_site_symmetry_2
Ti O1 1.833(3) 1_555 1_555
Ti O1 1.833(3) 1_555 3_666
Ti O3 1.988(3) 1_555 7_556
Ti O3 1.988(3) 1_555 5_565
Ti O2 2.070(5) 1_555 1_555
Ti O2 2.070(5) 1_555 3_666
O1 Ti 1.833(3) 1_555 4_645
O1 Ti 1.833(3) 1_555 1_555
O2 C1 1.2731(16) 1_555 1_555
O2 Ti 2.070(5) 1_555 1_555
O3 C1 1.2731(16) 1_555 1_555
O3 Ti 1.988(3) 1_555 4_645
C1 O3 1.2731(16) 1_555 1_555
C1 O2 1.2731(16) 1_555 1_555
C1 C2 1.458(2) 1_555 1_555
C2 C3 1.4044(9) 1_555 1_555
C2 C4 1.4044(9) 1_555 1_555
C2 C1 1.458(2) 1_555 1_555
C3 H3 1.050(3) 1_555 1_555
C3 C2 1.4044(9) 1_555 1_555
C3 C2 1.4044(9) 1_555 16_665
C4 H4 1.050(3) 1_555 1_555
C4 C5 1.4044(9) 1_555 1_555
C4 C2 1.4044(9) 1_555 1_555
C5 C4 1.4044(9) 1_555 16_665
C5 C4 1.4044(9) 1_555 1_555
C5 C5 1.505(2) 1_555 3_667
H3 C3 1.050(3) 1_555 1_555
H4 C4 1.050(3) 1_555 1_555
